data_7024841
loop_
_publ_author_name
'Hao, Erhong'
'Wang, Zhaoyun'
'Jiao, Lijuan'
'Wang, Shaowu'

_publ_section_title
;
 &quot;Click&quot; tetradentate ligands.
;
_journal_issue 10
_journal_name_full 'Dalton transactions (Cambridge, England : 2003)'
_journal_page_first 2660
_journal_page_last 2666
_journal_paper_doi 10.1039/b922043g
_journal_volume 39
_journal_year 2010
_chemical_formula_sum 'C24 H26 F6 Mn N8 O6 S2'
_chemical_formula_weight 755.59
_chemical_name_systematic
;
?
;
_space_group_IT_number 15
_symmetry_cell_setting monoclinic
_symmetry_space_group_name_Hall '-C 2yc'
_symmetry_space_group_name_H-M 'C 1 2/c 1'
_atom_sites_solution_hydrogens geom
_atom_sites_solution_primary direct
_atom_sites_solution_secondary difmap
_audit_creation_method SHELXL-97
_cell_angle_alpha 90.00
_cell_angle_beta 106.082(4)
_cell_angle_gamma 90.00
_cell_formula_units_Z 4
_cell_length_a 19.148(7)
_cell_length_b 8.570(3)
_cell_length_c 20.170(7)
_cell_measurement_reflns_used 5165
_cell_measurement_temperature 293(2)
_cell_measurement_theta_max 27.47
_cell_measurement_theta_min 2.60
_cell_volume 3180(2)
_computing_cell_refinement 'Bruker SMART'
_computing_data_collection 'Bruker SMART'
_computing_data_reduction 'Bruker SAINT'
_computing_molecular_graphics 'Bruker SHELXTL'
_computing_publication_material 'Bruker SHELXTL'
_computing_structure_refinement 'SHELXL-97 (Sheldrick, 1997)'
_computing_structure_solution 'SHELXS-97 (Sheldrick, 1990)'
_diffrn_ambient_temperature 293(2)
_diffrn_measured_fraction_theta_full 0.999
_diffrn_measured_fraction_theta_max 0.999
_diffrn_measurement_device_type 'CCD area detector'
_diffrn_measurement_method 'phi and omega scans'
_diffrn_radiation_monochromator graphite
_diffrn_radiation_source 'fine-focus sealed tube'
_diffrn_radiation_type MoK\a
_diffrn_radiation_wavelength 0.71073
_diffrn_reflns_av_R_equivalents 0.0285
_diffrn_reflns_av_sigmaI/netI 0.0252
_diffrn_reflns_limit_h_max 22
_diffrn_reflns_limit_h_min -21
_diffrn_reflns_limit_k_max 10
_diffrn_reflns_limit_k_min -10
_diffrn_reflns_limit_l_max 23
_diffrn_reflns_limit_l_min -23
_diffrn_reflns_number 10989
_diffrn_reflns_theta_full 25.00
_diffrn_reflns_theta_max 25.00
_diffrn_reflns_theta_min 2.10
_exptl_absorpt_coefficient_mu 0.634
_exptl_absorpt_correction_T_max 0.8838
_exptl_absorpt_correction_T_min 0.7424
_exptl_absorpt_correction_type multi-scan
_exptl_absorpt_process_details sadabs
_exptl_crystal_colour colourless
_exptl_crystal_density_diffrn 1.578
_exptl_crystal_density_method 'not measured'
_exptl_crystal_description block
_exptl_crystal_F_000 1540
_exptl_crystal_size_max 0.30
_exptl_crystal_size_mid 0.20
_exptl_crystal_size_min 0.20
_refine_diff_density_max 0.329
_refine_diff_density_min -0.269
_refine_diff_density_rms 0.041
_refine_ls_extinction_coef 0.0008(2)
_refine_ls_extinction_expression Fc^*^=kFc[1+0.001xFc^2^\l^3^/sin(2\q)]^-1/4^
_refine_ls_extinction_method SHELXL
_refine_ls_goodness_of_fit_ref 1.017
_refine_ls_hydrogen_treatment constr
_refine_ls_matrix_type full
_refine_ls_number_parameters 243
_refine_ls_number_reflns 2802
_refine_ls_number_restraints 36
_refine_ls_restrained_S_all 1.037
_refine_ls_R_factor_all 0.0400
_refine_ls_R_factor_gt 0.0308
_refine_ls_shift/su_max 0.002
_refine_ls_shift/su_mean 0.000
_refine_ls_structure_factor_coef Fsqd
_refine_ls_weighting_details 'calc w=1/[\s^2^(Fo^2^)+(0.0484P)^2^+2.0203P] where P=(Fo^2^+2Fc^2^)/3'
_refine_ls_weighting_scheme calc
_refine_ls_wR_factor_gt 0.0825
_refine_ls_wR_factor_ref 0.0891
_reflns_number_gt 2326
_reflns_number_total 2802
_reflns_threshold_expression >2sigma(I)
_cod_data_source_file b922043g.txt
_cod_data_source_block mn-1
_cod_depositor_comments
;
The following automatic conversions were performed:

'_symmetry_cell_setting' value 'Monoclinic' changed to 'monoclinic'
according to /home/saulius/struct/CIF-dictionaries/cif_core.dic
dictionary named 'cif_core.dic' version 2.4.2 from 2011-04-26.

Automatic conversion script
Id: cif_fix_values 1891 2012-01-12 08:04:46Z andrius 
;
_cod_original_cell_volume 3180.3(19)
_cod_original_sg_symbol_H-M 'C2/c '
_cod_database_code 7024841

loop_
_symmetry_equiv_pos_as_xyz
'x, y, z'
'-x, y, -z+1/2'
'x+1/2, y+1/2, z'
'-x+1/2, y+1/2, -z+1/2'
'-x, -y, -z'
'x, -y, z-1/2'
'-x+1/2, -y+1/2, -z'
'x+1/2, -y+1/2, z-1/2'

loop_
_atom_site_label
_atom_site_type_symbol
_atom_site_fract_x
_atom_site_fract_y
_atom_site_fract_z
_atom_site_U_iso_or_equiv
_atom_site_adp_type
_atom_site_occupancy
_atom_site_symmetry_multiplicity
_atom_site_calc_flag
_atom_site_refinement_flags
_atom_site_disorder_assembly
_atom_site_disorder_group
C1 C 0.30288(14) -0.0324(3) 0.44799(13) 0.0641(7) Uani 1 1 d . . .
H1 H 0.2966 -0.0087 0.4017 0.077 Uiso 1 1 calc R . .
Mn1 Mn 0.0000 0.05217(5) 0.2500 0.03636(16) Uani 1 2 d S . .
N1 N 0.17821(9) 0.0462(2) 0.43659(8) 0.0424(4) Uani 1 1 d . . .
S1 S 0.09293(3) -0.17077(7) 0.15447(3) 0.04664(18) Uani 1 1 d . A .
C2 C 0.36845(15) -0.0893(4) 0.48844(16) 0.0750(8) Uani 1 1 d . . .
H2 H 0.4069 -0.1038 0.4692 0.090 Uiso 1 1 calc R . .
F2 F 0.1826(9) -0.3253(17) 0.2492(7) 0.115(3) Uani 0.66(4) 1 d PU A 1
F1 F 0.2127(5) -0.086(2) 0.2455(7) 0.090(3) Uani 0.66(4) 1 d PU A 1
F3 F 0.2273(5) -0.2337(18) 0.1635(7) 0.084(2) Uani 0.66(4) 1 d PU A 1
F1' F 0.2164(11) -0.056(2) 0.2235(17) 0.093(5) Uani 0.34(4) 1 d PU A 2
F2' F 0.1979(10) -0.281(3) 0.2606(10) 0.089(5) Uani 0.34(4) 1 d PU A 2
F3' F 0.2268(11) -0.278(3) 0.1782(10) 0.072(4) Uani 0.34(4) 1 d PU A 2
N2 N 0.15313(10) 0.0036(2) 0.37049(9) 0.0451(4) Uani 1 1 d . . .
O2 O 0.10076(12) -0.0553(2) 0.10640(10) 0.0795(6) Uani 1 1 d . . .
C3 C 0.37743(15) -0.1246(3) 0.55654(14) 0.0703(8) Uani 1 1 d . . .
H3 H 0.4216 -0.1639 0.5831 0.084 Uiso 1 1 calc R . .
N3 N 0.08927(9) 0.0721(2) 0.34751(9) 0.0441(4) Uani 1 1 d . . .
O3 O 0.06980(11) -0.3199(2) 0.12592(12) 0.0813(6) Uani 1 1 d . . .
C4 C 0.32228(16) -0.1024(4) 0.58520(13) 0.0724(8) Uani 1 1 d . . .
H4 H 0.3288 -0.1260 0.6315 0.087 Uiso 1 1 calc R . .
N4 N 0.02959(9) 0.2655(2) 0.18889(10) 0.0462(5) Uani 1 1 d . . .
C5 C 0.25604(14) -0.0449(3) 0.54606(12) 0.0607(7) Uani 1 1 d . . .
H5 H 0.2181 -0.0291 0.5658 0.073 Uiso 1 1 calc R . .
C6 C 0.24728(11) -0.0119(3) 0.47785(10) 0.0439(5) Uani 1 1 d . . .
C7 C 0.13101(12) 0.1414(3) 0.45594(11) 0.0498(6) Uani 1 1 d . . .
H7 H 0.1363 0.1863 0.4990 0.060 Uiso 1 1 calc R . .
C8 C 0.07418(12) 0.1570(3) 0.39846(11) 0.0450(5) Uani 1 1 d . . .
C9 C 0.00262(12) 0.2403(3) 0.38603(12) 0.0517(6) Uani 1 1 d . . .
H9A H -0.0303 0.1786 0.4043 0.062 Uiso 1 1 calc R . .
H9B H 0.0099 0.3399 0.4097 0.062 Uiso 1 1 calc R . .
C10 C 0.10922(12) 0.2916(3) 0.20291(15) 0.0602(7) Uani 1 1 d . . .
H10A H 0.1309 0.2033 0.1870 0.090 Uiso 1 1 calc R . .
H10B H 0.1305 0.3046 0.2516 0.090 Uiso 1 1 calc R . .
H10C H 0.1176 0.3837 0.1791 0.090 Uiso 1 1 calc R . .
C11 C -0.00545(13) 0.4015(3) 0.21166(13) 0.0564(6) Uani 1 1 d . . .
H11A H -0.0571 0.4001 0.1884 0.068 Uiso 1 1 calc R . .
H11B H 0.0147 0.4967 0.1985 0.068 Uiso 1 1 calc R . .
C12 C 0.18501(15) -0.2019(3) 0.20664(14) 0.0631(7) Uani 1 1 d . . .
O1 O 0.05687(9) -0.1164(2) 0.20413(9) 0.0622(5) Uani 1 1 d . . .

loop_
_atom_site_aniso_label
_atom_site_aniso_U_11
_atom_site_aniso_U_22
_atom_site_aniso_U_33
_atom_site_aniso_U_23
_atom_site_aniso_U_13
_atom_site_aniso_U_12
C1 0.0486(14) 0.094(2) 0.0507(14) 0.0062(13) 0.0147(11) 0.0145(14)
Mn1 0.0301(2) 0.0387(3) 0.0389(3) 0.000 0.00723(18) 0.000
N1 0.0355(9) 0.0529(12) 0.0367(9) -0.0032(8) 0.0068(7) 0.0031(8)
S1 0.0414(3) 0.0523(4) 0.0499(3) -0.0057(3) 0.0188(2) -0.0002(2)
C2 0.0481(15) 0.101(2) 0.0746(18) -0.0007(17) 0.0147(13) 0.0188(15)
F2 0.130(6) 0.095(5) 0.098(4) 0.027(3) -0.002(4) 0.030(4)
F1 0.062(2) 0.117(6) 0.085(4) -0.043(4) 0.009(3) -0.012(3)
F3 0.055(2) 0.105(5) 0.102(4) 0.004(4) 0.040(2) 0.017(3)
F1' 0.065(5) 0.088(5) 0.114(10) -0.019(6) 0.004(6) -0.019(4)
F2' 0.083(6) 0.108(9) 0.070(6) 0.028(5) 0.011(4) 0.025(5)
F3' 0.064(4) 0.084(7) 0.073(6) -0.014(5) 0.024(4) 0.026(5)
N2 0.0399(10) 0.0555(11) 0.0369(9) -0.0050(8) 0.0058(7) 0.0065(9)
O2 0.0916(15) 0.0865(15) 0.0709(12) 0.0266(10) 0.0400(11) 0.0189(11)
C3 0.0526(16) 0.0732(19) 0.0686(17) -0.0014(14) -0.0109(13) 0.0117(14)
N3 0.0339(9) 0.0523(12) 0.0435(10) -0.0061(8) 0.0066(8) 0.0060(8)
O3 0.0694(13) 0.0806(14) 0.1000(15) -0.0390(12) 0.0337(11) -0.0228(11)
C4 0.0677(18) 0.097(2) 0.0437(13) 0.0081(14) 0.0002(13) 0.0074(16)
N4 0.0317(9) 0.0433(11) 0.0614(11) 0.0065(9) 0.0091(8) -0.0027(8)
C5 0.0524(15) 0.085(2) 0.0435(13) 0.0022(12) 0.0109(11) 0.0056(13)
C6 0.0359(11) 0.0494(13) 0.0429(12) -0.0031(10) 0.0048(9) -0.0003(10)
C7 0.0460(13) 0.0595(15) 0.0435(12) -0.0132(11) 0.0119(10) 0.0023(11)
C8 0.0370(11) 0.0485(14) 0.0491(12) -0.0121(10) 0.0114(10) -0.0014(10)
C9 0.0400(12) 0.0564(15) 0.0580(14) -0.0158(11) 0.0126(10) 0.0039(11)
C10 0.0355(12) 0.0581(16) 0.0851(18) 0.0067(13) 0.0135(12) -0.0078(11)
C11 0.0437(13) 0.0390(13) 0.0836(16) 0.0087(12) 0.0129(12) 0.0016(11)
C12 0.0568(16) 0.0688(19) 0.0640(17) -0.0080(15) 0.0173(13) 0.0103(14)
O1 0.0582(10) 0.0725(12) 0.0650(10) -0.0062(9) 0.0322(9) 0.0093(9)

loop_
_atom_type_symbol
_atom_type_description
_atom_type_scat_dispersion_real
_atom_type_scat_dispersion_imag
_atom_type_scat_source
C C 0.0033 0.0016 'International Tables Vol C Tables 4.2.6.8 and 6.1.1.4'
H H 0.0000 0.0000 'International Tables Vol C Tables 4.2.6.8 and 6.1.1.4'
N N 0.0061 0.0033 'International Tables Vol C Tables 4.2.6.8 and 6.1.1.4'
O O 0.0106 0.0060 'International Tables Vol C Tables 4.2.6.8 and 6.1.1.4'
F F 0.0171 0.0103 'International Tables Vol C Tables 4.2.6.8 and 6.1.1.4'
S S 0.1246 0.1234 'International Tables Vol C Tables 4.2.6.8 and 6.1.1.4'
Mn Mn 0.3368 0.7283 'International Tables Vol C Tables 4.2.6.8 and 6.1.1.4'

loop_
_geom_angle_atom_site_label_1
_geom_angle_atom_site_label_2
_geom_angle_atom_site_label_3
_geom_angle
_geom_angle_site_symmetry_1
_geom_angle_site_symmetry_3
C6 C1 C2 118.3(2) . .
C6 C1 H1 120.8 . .
C2 C1 H1 120.8 . .
O1 Mn1 O1 96.27(10) 2 .
O1 Mn1 N3 94.29(7) 2 2
O1 Mn1 N3 91.59(7) . 2
O1 Mn1 N3 91.59(7) 2 .
O1 Mn1 N3 94.29(7) . .
N3 Mn1 N3 171.18(10) 2 .
O1 Mn1 N4 94.12(7) 2 2
O1 Mn1 N4 164.18(7) . 2
N3 Mn1 N4 99.51(7) 2 2
N3 Mn1 N4 73.48(6) . 2
O1 Mn1 N4 164.18(7) 2 .
O1 Mn1 N4 94.12(7) . .
N3 Mn1 N4 73.48(6) 2 .
N3 Mn1 N4 99.51(7) . .
N4 Mn1 N4 78.45(10) 2 .
N2 N1 C7 111.62(17) . .
N2 N1 C6 119.99(17) . .
C7 N1 C6 128.38(18) . .
O3 S1 O2 115.42(14) . .
O3 S1 O1 114.60(12) . .
O2 S1 O1 114.22(12) . .
O3 S1 C12 104.36(13) . .
O2 S1 C12 103.28(14) . .
O1 S1 C12 102.77(12) . .
C3 C2 C1 120.7(3) . .
C3 C2 H2 119.6 . .
C1 C2 H2 119.6 . .
N3 N2 N1 105.70(16) . .
C4 C3 C2 120.2(2) . .
C4 C3 H3 119.9 . .
C2 C3 H3 119.9 . .
N2 N3 C8 110.14(16) . .
N2 N3 Mn1 133.32(13) . .
C8 N3 Mn1 116.03(14) . .
C3 C4 C5 120.5(3) . .
C3 C4 H4 119.8 . .
C5 C4 H4 119.8 . .
C9 N4 C11 109.58(18) 2 .
C9 N4 C10 109.32(19) 2 .
C11 N4 C10 110.55(19) . .
C9 N4 Mn1 109.11(13) 2 .
C11 N4 Mn1 104.65(14) . .
C10 N4 Mn1 113.50(14) . .
C6 C5 C4 119.0(2) . .
C6 C5 H5 120.5 . .
C4 C5 H5 120.5 . .
C5 C6 C1 121.4(2) . .
C5 C6 N1 119.3(2) . .
C1 C6 N1 119.34(19) . .
N1 C7 C8 104.71(19) . .
N1 C7 H7 127.6 . .
C8 C7 H7 127.6 . .
N3 C8 C7 107.83(19) . .
N3 C8 C9 120.32(18) . .
C7 C8 C9 131.8(2) . .
N4 C9 C8 110.01(18) 2 .
N4 C9 H9A 109.7 2 .
C8 C9 H9A 109.7 . .
N4 C9 H9B 109.7 2 .
C8 C9 H9B 109.7 . .
H9A C9 H9B 108.2 . .
N4 C10 H10A 109.5 . .
N4 C10 H10B 109.5 . .
H10A C10 H10B 109.5 . .
N4 C10 H10C 109.5 . .
H10A C10 H10C 109.5 . .
H10B C10 H10C 109.5 . .
N4 C11 C11 111.95(16) . 2
N4 C11 H11A 109.2 . .
C11 C11 H11A 109.2 2 .
N4 C11 H11B 109.2 . .
C11 C11 H11B 109.2 2 .
H11A C11 H11B 107.9 . .
F1 C12 F2' 86.6(10) . .
F1 C12 F3' 117.5(10) . .
F2' C12 F3' 96.8(11) . .
F1 C12 F2 107.2(6) . .
F2' C12 F2 21.2(11) . .
F3' C12 F2 91.3(14) . .
F1 C12 F1' 22.5(10) . .
F2' C12 F1' 107.9(10) . .
F3' C12 F1' 106.5(11) . .
F2 C12 F1' 128.9(9) . .
F1 C12 F3 108.9(6) . .
F2' C12 F3 115.9(9) . .
F3' C12 F3 20.5(10) . .
F2 C12 F3 111.8(8) . .
F1' C12 F3 92.5(12) . .
F1 C12 S1 114.3(6) . .
F2' C12 S1 120.9(10) . .
F3' C12 S1 116.4(8) . .
F2 C12 S1 106.4(7) . .
F1' C12 S1 107.3(9) . .
F3 C12 S1 108.2(6) . .
S1 O1 Mn1 155.02(12) . .

loop_
_geom_bond_atom_site_label_1
_geom_bond_atom_site_label_2
_geom_bond_distance
_geom_bond_site_symmetry_2
C1 C6 1.372(3) .
C1 C2 1.383(4) .
C1 H1 0.9300 .
Mn1 O1 2.1651(17) 2
Mn1 O1 2.1651(17) .
Mn1 N3 2.2264(17) 2
Mn1 N3 2.2264(17) .
Mn1 N4 2.3599(19) 2
Mn1 N4 2.3599(19) .
N1 N2 1.337(2) .
N1 C7 1.353(3) .
N1 C6 1.442(3) .
S1 O3 1.421(2) .
S1 O2 1.4219(19) .
S1 O1 1.4422(17) .
S1 C12 1.805(3) .
C2 C3 1.370(4) .
C2 H2 0.9300 .
F2 C12 1.371(12) .
F1 C12 1.287(11) .
F3 C12 1.369(10) .
F1' C12 1.39(2) .
F2' C12 1.247(17) .
F3' C12 1.283(17) .
N2 N3 1.319(2) .
C3 C4 1.350(4) .
C3 H3 0.9300 .
N3 C8 1.354(3) .
C4 C5 1.386(4) .
C4 H4 0.9300 .
N4 C9 1.481(3) 2
N4 C11 1.480(3) .
N4 C10 1.489(3) .
C5 C6 1.369(3) .
C5 H5 0.9300 .
C7 C8 1.359(3) .
C7 H7 0.9300 .
C8 C9 1.503(3) .
C9 N4 1.481(3) 2
C9 H9A 0.9700 .
C9 H9B 0.9700 .
C10 H10A 0.9600 .
C10 H10B 0.9600 .
C10 H10C 0.9600 .
C11 C11 1.502(5) 2
C11 H11A 0.9700 .
C11 H11B 0.9700 .

loop_
_geom_torsion_atom_site_label_1
_geom_torsion_atom_site_label_2
_geom_torsion_atom_site_label_3
_geom_torsion_atom_site_label_4
_geom_torsion
_geom_torsion_site_symmetry_1
_geom_torsion_site_symmetry_4
C6 C1 C2 C3 0.2(5) . .
C7 N1 N2 N3 -0.1(2) . .
C6 N1 N2 N3 178.75(18) . .
C1 C2 C3 C4 -0.7(5) . .
N1 N2 N3 C8 0.0(2) . .
N1 N2 N3 Mn1 -171.25(15) . .
O1 Mn1 N3 N2 94.8(2) 2 .
O1 Mn1 N3 N2 -1.6(2) . .
N3 Mn1 N3 N2 -133.3(2) 2 .
N4 Mn1 N3 N2 -171.4(2) 2 .
N4 Mn1 N3 N2 -96.5(2) . .
O1 Mn1 N3 C8 -76.04(17) 2 .
O1 Mn1 N3 C8 -172.45(16) . .
N3 Mn1 N3 C8 55.83(16) 2 .
N4 Mn1 N3 C8 17.78(16) 2 .
N4 Mn1 N3 C8 92.63(17) . .
C2 C3 C4 C5 0.4(5) . .
O1 Mn1 N4 C9 -68.8(3) 2 2
O1 Mn1 N4 C9 62.15(15) . 2
N3 Mn1 N4 C9 -28.29(14) 2 2
N3 Mn1 N4 C9 157.21(14) . 2
N4 Mn1 N4 C9 -131.96(16) 2 2
O1 Mn1 N4 C11 48.4(3) 2 .
O1 Mn1 N4 C11 179.35(14) . .
N3 Mn1 N4 C11 88.91(14) 2 .
N3 Mn1 N4 C11 -85.59(14) . .
N4 Mn1 N4 C11 -14.76(10) 2 .
O1 Mn1 N4 C10 169.0(2) 2 .
O1 Mn1 N4 C10 -60.02(17) . .
N3 Mn1 N4 C10 -150.46(18) 2 .
N3 Mn1 N4 C10 35.04(17) . .
N4 Mn1 N4 C10 105.86(18) 2 .
C3 C4 C5 C6 0.4(5) . .
C4 C5 C6 C1 -0.9(4) . .
C4 C5 C6 N1 179.3(2) . .
C2 C1 C6 C5 0.6(4) . .
C2 C1 C6 N1 -179.6(3) . .
N2 N1 C6 C5 -144.1(2) . .
C7 N1 C6 C5 34.6(4) . .
N2 N1 C6 C1 36.1(3) . .
C7 N1 C6 C1 -145.3(3) . .
N2 N1 C7 C8 0.1(3) . .
C6 N1 C7 C8 -178.6(2) . .
N2 N3 C8 C7 0.1(3) . .
Mn1 N3 C8 C7 173.02(16) . .
N2 N3 C8 C9 -177.1(2) . .
Mn1 N3 C8 C9 -4.2(3) . .
N1 C7 C8 N3 -0.2(3) . .
N1 C7 C8 C9 176.6(2) . .
N3 C8 C9 N4 -21.9(3) . 2
C7 C8 C9 N4 161.7(2) . 2
C9 N4 C11 C11 160.7(2) 2 2
C10 N4 C11 C11 -78.7(3) . 2
Mn1 N4 C11 C11 43.8(2) . 2
O3 S1 C12 F1 -170.2(9) . .
O2 S1 C12 F1 68.7(9) . .
O1 S1 C12 F1 -50.3(9) . .
O3 S1 C12 F2' -69.0(15) . .
O2 S1 C12 F2' 170.0(15) . .
O1 S1 C12 F2' 50.9(15) . .
O3 S1 C12 F3' 47.8(15) . .
O2 S1 C12 F3' -73.3(15) . .
O1 S1 C12 F3' 167.7(15) . .
O3 S1 C12 F2 -52.1(6) . .
O2 S1 C12 F2 -173.1(6) . .
O1 S1 C12 F2 67.8(6) . .
O3 S1 C12 F1' 166.9(16) . .
O2 S1 C12 F1' 45.8(16) . .
O1 S1 C12 F1' -73.2(16) . .
O3 S1 C12 F3 68.2(7) . .
O2 S1 C12 F3 -52.8(7) . .
O1 S1 C12 F3 -171.9(7) . .
O3 S1 O1 Mn1 -132.4(3) . .
O2 S1 O1 Mn1 4.0(3) . .
C12 S1 O1 Mn1 115.1(3) . .
O1 Mn1 O1 S1 153.8(3) 2 .
N3 Mn1 O1 S1 59.3(3) 2 .
N3 Mn1 O1 S1 -114.2(3) . .
N4 Mn1 O1 S1 -75.5(4) 2 .
N4 Mn1 O1 S1 -14.3(3) . .
